data_1517692
loop_
_publ_author_name
'Huilu Wu'
'Jingkun Yuan'
'Yanhui Zhang'
'Furong Shi'
'Guolong Pan'
'Jin Kong'
'Xuyang Fan'

_publ_section_title
;
 Synthesis, crystal structure, DNA-binding properties and antioxidant
 activity of zinc(II) complexes based on the V-shaped
 bis(2-benzimidazol-2-ylmethyl)benzylamine ligand and its derivative
;
_journal_name_full
;
Inorganica Chimica Acta
;
_journal_page_first 13
_journal_page_last 22
_journal_volume 404
_journal_year 2013
_chemical_formula_sum 'C70 H62 N16 O14 Zn'
_chemical_formula_weight 1416.73
_space_group_IT_number 2
_symmetry_cell_setting triclinic
_symmetry_space_group_name_Hall '-P 1'
_symmetry_space_group_name_H-M 'P -1'
_atom_sites_solution_hydrogens geom
_atom_sites_solution_primary direct
_atom_sites_solution_secondary difmap
_cell_angle_alpha 89.865(2)
_cell_angle_beta 69.6840(10)
_cell_angle_gamma 73.8870(10)
_cell_formula_units_Z 2
_cell_length_a 13.9646(18)
_cell_length_b 13.9853(18)
_cell_length_c 19.180(2)
_cell_measurement_reflns_used 6607
_cell_measurement_temperature 293(2)
_cell_measurement_theta_max 22.72
_cell_measurement_theta_min 2.27
_cell_volume 3356.4(7)
_computing_cell_refinement 'Bruker SMART'
_computing_data_collection 'Bruker SMART APEX II'
_computing_data_reduction 'Bruker SAINT'
_computing_structure_refinement 'SHELXL-97 (Sheldrick, 1997)'
_computing_structure_solution 'SHELXS-97 (Sheldrick, 1990)'
_diffrn_ambient_temperature 293(2)
_diffrn_measured_fraction_theta_full 0.985
_diffrn_measured_fraction_theta_max 0.985
_diffrn_measurement_device_type 'Bruker APEX II area detector'
_diffrn_measurement_method '\w scans'
_diffrn_radiation_monochromator graphite
_diffrn_radiation_source 'fine-focus sealed tube'
_diffrn_radiation_type MoK\a
_diffrn_radiation_wavelength 0.71073
_diffrn_reflns_av_R_equivalents 0.0249
_diffrn_reflns_av_sigmaI/netI 0.0452
_diffrn_reflns_limit_h_max 17
_diffrn_reflns_limit_h_min -17
_diffrn_reflns_limit_k_max 17
_diffrn_reflns_limit_k_min -17
_diffrn_reflns_limit_l_max 23
_diffrn_reflns_limit_l_min -23
_diffrn_reflns_number 25743
_diffrn_reflns_theta_full 26.00
_diffrn_reflns_theta_max 26.00
_diffrn_reflns_theta_min 2.27
_exptl_absorpt_coefficient_mu 0.445
_exptl_absorpt_correction_T_max 0.875
_exptl_absorpt_correction_T_min 0.837
_exptl_absorpt_correction_type multi-scan
_exptl_absorpt_process_details SADABS
_exptl_crystal_density_diffrn 1.402
_exptl_crystal_density_method 'not measured'
_exptl_crystal_description block
_exptl_crystal_F_000 1472
_exptl_crystal_size_max 0.40
_exptl_crystal_size_mid 0.38
_exptl_crystal_size_min 0.30
_refine_diff_density_max 0.718
_refine_diff_density_min -0.505
_refine_diff_density_rms 0.050
_refine_ls_extinction_method none
_refine_ls_goodness_of_fit_ref 1.008
_refine_ls_hydrogen_treatment constr
_refine_ls_matrix_type full
_refine_ls_number_parameters 910
_refine_ls_number_reflns 13007
_refine_ls_number_restraints 28
_refine_ls_restrained_S_all 1.038
_refine_ls_R_factor_all 0.0908
_refine_ls_R_factor_gt 0.0530
_refine_ls_shift/su_max 0.001
_refine_ls_shift/su_mean 0.000
_refine_ls_structure_factor_coef Fsqd
_refine_ls_weighting_details 'calc w=1/[\s^2^(Fo^2^)+(0.0729P)^2^+1.9237P] where P=(Fo^2^+2Fc^2^)/3'
_refine_ls_weighting_scheme calc
_refine_ls_wR_factor_gt 0.1320
_refine_ls_wR_factor_ref 0.1578
_reflns_number_gt 8475
_reflns_number_total 13007
_reflns_threshold_expression >2sigma(I)
_cod_data_source_file ICA-2013-404-13-22-1.cif
_cod_data_source_block 1
_cod_depositor_comments
;
The following automatic conversions were performed:

'_exptl_absorpt_correction_type' value 'Multi-scan' changed to
'multi-scan' according to the built-in table from CIF Core dictionary
named 'cif_core.dic' version 2.4.1 from 2010-06-29.

Automatic conversion script
Id: cif_fix_values 2281 2013-09-26 08:29:07Z andrius 
;
_cod_original_sg_symbol_H-M P-1
_cod_database_code 1517692

loop_
_symmetry_equiv_pos_as_xyz
'x, y, z'
'-x, -y, -z'

loop_
_atom_site_label
_atom_site_type_symbol
_atom_site_fract_x
_atom_site_fract_y
_atom_site_fract_z
_atom_site_U_iso_or_equiv
_atom_site_adp_type
_atom_site_occupancy
_atom_site_symmetry_multiplicity
_atom_site_calc_flag
_atom_site_refinement_flags
C59 C 0.7098(3) 0.5999(3) 0.0369(2) 0.0618(10) Uani 1 1 d .
Zn1 Zn 0.95193(3) 0.19615(3) 0.25349(2) 0.04648(13) Uani 1 1 d .
N1 N 0.8524(2) 0.0807(2) 0.34308(15) 0.0478(6) Uani 1 1 d .
N2 N 0.7464(2) 0.3007(2) 0.47914(16) 0.0614(8) Uani 1 1 d .
N3 N 0.8737(2) 0.2670(2) 0.36621(15) 0.0517(7) Uani 1 1 d .
N4 N 1.1303(2) -0.0586(2) 0.31705(16) 0.0541(7) Uani 1 1 d .
N5 N 1.0683(2) 0.0750(2) 0.26472(15) 0.0490(7) Uani 1 1 d .
N6 N 0.81520(19) 0.32117(19) 0.21855(14) 0.0445(6) Uani 1 1 d .
N7 N 0.92213(19) 0.12314(18) 0.16921(14) 0.0423(6) Uani 1 1 d .
N8 N 0.81170(19) 0.10244(19) 0.11385(14) 0.0444(6) Uani 1 1 d .
N9 N 1.0277(2) 0.3020(2) 0.20386(15) 0.0479(6) Uani 1 1 d .
N10 N 1.0283(2) 0.4381(2) 0.14250(15) 0.0496(6) Uani 1 1 d U
C1 C 0.4908(6) 0.6248(5) 0.2403(3) 0.116(2) Uani 1 1 d .
H1 H 0.4347 0.6729 0.2332 0.139 Uiso 1 1 calc R
C2 C 0.4776(4) 0.5377(4) 0.2607(3) 0.0944(16) Uani 1 1 d .
H2 H 0.4134 0.5248 0.2671 0.113 Uiso 1 1 calc R
C3 C 0.5590(3) 0.4659(3) 0.2726(2) 0.0687(10) Uani 1 1 d .
H3 H 0.5484 0.4051 0.2874 0.082 Uiso 1 1 calc R
C4 C 0.6562(3) 0.4816(2) 0.26332(19) 0.0534(8) Uani 1 1 d .
C5 C 0.6680(4) 0.5730(3) 0.2421(2) 0.0889(15) Uani 1 1 d .
H5 H 0.7317 0.5870 0.2359 0.107 Uiso 1 1 calc R
C6 C 0.5837(6) 0.6464(3) 0.2294(3) 0.115(2) Uani 1 1 d .
H6 H 0.5919 0.7076 0.2140 0.138 Uiso 1 1 calc R
C7 C 0.7417(3) 0.4028(3) 0.27954(19) 0.0542(8) Uani 1 1 d .
H7A H 0.7852 0.4362 0.2941 0.065 Uiso 1 1 calc R
H7B H 0.7070 0.3717 0.3225 0.065 Uiso 1 1 calc R
C8 C 0.7567(2) 0.2638(2) 0.19442(19) 0.0470(8) Uani 1 1 d .
H8A H 0.7272 0.2992 0.1595 0.056 Uiso 1 1 calc R
H8B H 0.6981 0.2556 0.2372 0.056 Uiso 1 1 calc R
C9 C 0.8317(2) 0.1639(2) 0.15794(16) 0.0418(7) Uani 1 1 d .
C10 C 0.7226(3) 0.1248(3) 0.0863(2) 0.0553(9) Uani 1 1 d .
H10A H 0.7463 0.0873 0.0378 0.066 Uiso 1 1 calc R
H10B H 0.7024 0.1954 0.0797 0.066 Uiso 1 1 calc R
C11 C 0.6279(3) 0.0998(3) 0.1374(2) 0.0743(11) Uani 1 1 d .
H11 H 0.6375 0.0377 0.1559 0.089 Uiso 1 1 calc R
C12 C 0.5333(4) 0.1601(5) 0.1573(3) 0.126(2) Uani 1 1 d .
H12A H 0.5219 0.2226 0.1395 0.151 Uiso 1 1 calc R
H12B H 0.4759 0.1414 0.1896 0.151 Uiso 1 1 calc R
C13 C 0.8942(2) 0.0137(2) 0.09585(17) 0.0432(7) Uani 1 1 d .
C14 C 0.9104(3) -0.0746(3) 0.05497(19) 0.0538(8) Uani 1 1 d .
H14 H 0.8629 -0.0820 0.0329 0.065 Uiso 1 1 calc R
C15 C 1.0012(3) -0.1513(3) 0.0488(2) 0.0584(9) Uani 1 1 d .
H15 H 1.0147 -0.2124 0.0226 0.070 Uiso 1 1 calc R
C16 C 1.0727(3) -0.1390(3) 0.0809(2) 0.0563(9) Uani 1 1 d .
H16 H 1.1333 -0.1920 0.0752 0.068 Uiso 1 1 calc R
C17 C 1.0565(3) -0.0507(2) 0.12098(19) 0.0511(8) Uani 1 1 d .
H17 H 1.1057 -0.0432 0.1415 0.061 Uiso 1 1 calc R
C18 C 0.9643(2) 0.0270(2) 0.12991(16) 0.0428(7) Uani 1 1 d .
C19 C 0.8821(2) 0.3605(2) 0.15448(18) 0.0456(7) Uani 1 1 d .
H19A H 0.8414 0.4261 0.1478 0.055 Uiso 1 1 calc R
H19B H 0.9033 0.3165 0.1093 0.055 Uiso 1 1 calc R
C20 C 0.9792(2) 0.3680(2) 0.16761(17) 0.0444(7) Uani 1 1 d .
C21 C 0.9963(3) 0.5242(3) 0.1031(2) 0.0679(9) Uani 1 1 d U
H21A H 0.9441 0.5150 0.0830 0.081 Uiso 1 1 calc R
H21B H 1.0580 0.5301 0.0618 0.081 Uiso 1 1 calc R
C22 C 0.9475(4) 0.6200(3) 0.1582(4) 0.1031(16) Uani 1 1 d U
H22 H 0.9762 0.6237 0.1949 0.124 Uiso 1 1 calc R
C23 C 0.8770(8) 0.6884(7) 0.1575(5) 0.188(4) Uani 1 1 d .
H23A H 0.8463 0.6874 0.1216 0.225 Uiso 1 1 calc R
H23B H 0.8519 0.7438 0.1927 0.225 Uiso 1 1 calc R
C24 C 1.1177(3) 0.4164(3) 0.16303(19) 0.0534(8) Uani 1 1 d .
C25 C 1.1956(3) 0.4648(3) 0.1518(2) 0.0686(10) Uani 1 1 d .
H25 H 1.1963 0.5202 0.1249 0.082 Uiso 1 1 calc R
C26 C 1.2716(3) 0.4257(4) 0.1830(3) 0.0834(13) Uani 1 1 d .
H26 H 1.3259 0.4550 0.1766 0.100 Uiso 1 1 calc R
C27 C 1.2691(3) 0.3437(4) 0.2237(3) 0.0829(13) Uani 1 1 d .
H27 H 1.3210 0.3207 0.2448 0.100 Uiso 1 1 calc R
C28 C 1.1926(3) 0.2955(3) 0.2339(2) 0.0691(11) Uani 1 1 d .
H28 H 1.1922 0.2403 0.2611 0.083 Uiso 1 1 calc R
C29 C 1.1157(3) 0.3325(3) 0.20200(19) 0.0518(8) Uani 1 1 d .
C30 C 0.6957(8) -0.2128(6) 0.4314(4) 0.128(3) Uani 1 1 d .
H30 H 0.6672 -0.2616 0.4559 0.153 Uiso 1 1 calc R
C31 C 0.6339(6) -0.1172(6) 0.4437(3) 0.115(2) Uani 1 1 d .
H31 H 0.5643 -0.1000 0.4783 0.138 Uiso 1 1 calc R
C32 C 0.6732(4) -0.0441(4) 0.4052(2) 0.0819(13) Uani 1 1 d .
H32 H 0.6298 0.0218 0.4145 0.098 Uiso 1 1 calc R
C33 C 0.7769(3) -0.0680(3) 0.3529(2) 0.0622(10) Uani 1 1 d .
C34 C 0.8392(5) -0.1649(4) 0.3430(3) 0.0986(15) Uani 1 1 d .
H34 H 0.9093 -0.1831 0.3091 0.118 Uiso 1 1 calc R
C36 C 0.8206(3) 0.0078(3) 0.30636(19) 0.0564(9) Uani 1 1 d .
H36A H 0.8825 -0.0283 0.2637 0.068 Uiso 1 1 calc R
H36B H 0.7671 0.0453 0.2872 0.068 Uiso 1 1 calc R
C37 C 0.7620(3) 0.1520(3) 0.40026(19) 0.0547(8) Uani 1 1 d .
H37A H 0.7398 0.1206 0.4460 0.066 Uiso 1 1 calc R
H37B H 0.7021 0.1729 0.3834 0.066 Uiso 1 1 calc R
C38 C 0.7947(3) 0.2401(2) 0.41458(19) 0.0511(8) Uani 1 1 d .
C39 C 0.6553(3) 0.2934(3) 0.5447(2) 0.0758(12) Uani 1 1 d .
H39A H 0.6637 0.2232 0.5516 0.091 Uiso 1 1 calc R
H39B H 0.6580 0.3252 0.5885 0.091 Uiso 1 1 calc R
C40 C 0.5498(5) 0.3381(4) 0.5407(3) 0.1045(17) Uani 1 1 d .
H40 H 0.4927 0.3386 0.5841 0.125 Uiso 1 1 calc R
C41 C 0.5252(5) 0.3743(4) 0.4905(4) 0.121(2) Uani 1 1 d .
H41A H 0.5778 0.3766 0.4453 0.145 Uiso 1 1 calc R
H41B H 0.4535 0.4000 0.4968 0.145 Uiso 1 1 calc R
C42 C 0.7968(3) 0.3740(3) 0.4726(2) 0.0634(10) Uani 1 1 d .
C43 C 0.7802(4) 0.4542(3) 0.5215(3) 0.0872(13) Uani 1 1 d .
H43 H 0.7250 0.4685 0.5679 0.105 Uiso 1 1 calc R
C44 C 0.8479(5) 0.5117(4) 0.4992(3) 0.1002(16) Uani 1 1 d .
H44 H 0.8398 0.5654 0.5314 0.120 Uiso 1 1 calc R
C45 C 0.9282(4) 0.4914(3) 0.4295(3) 0.0926(14) Uani 1 1 d .
H45 H 0.9726 0.5323 0.4157 0.111 Uiso 1 1 calc R
C46 C 0.9445(4) 0.4121(3) 0.3798(2) 0.0722(11) Uani 1 1 d .
H46 H 0.9988 0.3992 0.3330 0.087 Uiso 1 1 calc R
C47 C 0.8770(3) 0.3525(3) 0.4020(2) 0.0568(9) Uani 1 1 d .
C48 C 0.9343(3) 0.0303(3) 0.37354(19) 0.0521(8) Uani 1 1 d .
H48A H 0.9252 -0.0340 0.3881 0.063 Uiso 1 1 calc R
H48B H 0.9255 0.0704 0.4178 0.063 Uiso 1 1 calc R
C49 C 1.0437(3) 0.0152(2) 0.31766(18) 0.0474(8) Uani 1 1 d .
C50 C 1.1338(4) -0.1394(3) 0.3657(3) 0.0739(11) Uani 1 1 d .
H50A H 1.0698 -0.1202 0.4103 0.089 Uiso 1 1 calc R
H50B H 1.1947 -0.1476 0.3810 0.089 Uiso 1 1 calc R
C51 C 1.1419(5) -0.2364(4) 0.3300(4) 0.111(2) Uani 1 1 d .
H51 H 1.1449 -0.2867 0.3616 0.133 Uiso 1 1 calc R
C52 C 1.1453(6) -0.2641(6) 0.2740(6) 0.207(5) Uani 1 1 d .
H52A H 1.1429 -0.2203 0.2377 0.248 Uiso 1 1 calc R
H52B H 1.1505 -0.3308 0.2641 0.248 Uiso 1 1 calc R
C53 C 1.2180(3) -0.0448(3) 0.2603(2) 0.0579(9) Uani 1 1 d .
C54 C 1.3265(3) -0.0970(3) 0.2355(3) 0.0742(12) Uani 1 1 d .
H54 H 1.3530 -0.1516 0.2583 0.089 Uiso 1 1 calc R
C55 C 1.3918(3) -0.0640(4) 0.1762(3) 0.0831(13) Uani 1 1 d .
H55 H 1.4651 -0.0951 0.1597 0.100 Uiso 1 1 calc R
C56 C 1.3532(3) 0.0143(4) 0.1395(3) 0.0810(12) Uani 1 1 d .
H56 H 1.4004 0.0320 0.0975 0.097 Uiso 1 1 calc R
C57 C 1.2456(3) 0.0667(3) 0.1641(2) 0.0668(10) Uani 1 1 d .
H57 H 1.2195 0.1193 0.1396 0.080 Uiso 1 1 calc R
C58 C 1.1786(3) 0.0379(3) 0.2265(2) 0.0524(8) Uani 1 1 d .
C35 C 0.7973(7) -0.2388(5) 0.3845(5) 0.132(2) Uani 1 1 d .
H35 H 0.8405 -0.3044 0.3788 0.158 Uiso 1 1 calc R
O1 O 0.8000(2) 0.5720(2) 0.03983(18) 0.0879(9) Uani 1 1 d .
O2 O 0.7751(3) 0.3897(2) 0.0272(2) 0.1028(11) Uani 1 1 d .
O3 O 0.6130(3) 0.3871(2) 0.0835(2) 0.1006(10) Uani 1 1 d .
O4 O 0.3206(3) 0.6560(3) 0.0903(2) 0.1048(11) Uani 1 1 d .
O5 O 0.3422(3) 0.7987(3) 0.0553(2) 0.1125(12) Uani 1 1 d .
O6 O 0.6717(4) 0.8623(3) 0.0308(3) 0.1428(17) Uani 1 1 d .
O7 O 0.8142(3) 0.7455(3) -0.0222(2) 0.1178(13) Uani 1 1 d .
N11 N 0.6792(4) 0.4319(3) 0.0532(2) 0.0768(10) Uani 1 1 d .
N12 N 0.3765(3) 0.7116(3) 0.0666(2) 0.0797(10) Uani 1 1 d .
N13 N 0.7195(4) 0.7740(3) 0.0105(2) 0.0853(11) Uani 1 1 d .
C64 C 0.6391(3) 0.5376(3) 0.0475(2) 0.0569(9) Uani 1 1 d .
C63 C 0.5335(3) 0.5734(3) 0.05768(19) 0.0567(9) Uani 1 1 d .
H63 H 0.4907 0.5308 0.0686 0.068 Uiso 1 1 calc R
C62 C 0.4904(3) 0.6729(3) 0.0517(2) 0.0594(9) Uani 1 1 d .
C61 C 0.5531(3) 0.7369(3) 0.0347(2) 0.0629(10) Uani 1 1 d .
H61 H 0.5238 0.8033 0.0289 0.076 Uiso 1 1 calc R
C60 C 0.6581(3) 0.7022(3) 0.0266(2) 0.0615(9) Uani 1 1 d .
O8 O 0.2653(3) -0.0486(3) 0.4318(2) 0.1030(11) Uani 1 1 d .
O9 O 0.4710(4) -0.1633(3) 0.3618(3) 0.1545(19) Uani 1 1 d .
O10 O 0.5690(4) -0.1010(3) 0.2761(3) 0.1228(13) Uani 1 1 d .
O11 O 0.5408(3) 0.2370(2) 0.33392(19) 0.0922(9) Uani 1 1 d .
O12 O 0.3841(3) 0.3464(2) 0.3651(2) 0.1008(11) Uani 1 1 d .
O13 O 0.0752(3) 0.2399(4) 0.4826(4) 0.1658(19) Uani 1 1 d U
O14 O 0.0782(3) 0.0922(4) 0.4597(2) 0.1349(15) Uani 1 1 d U
N14 N 0.4900(4) -0.0938(3) 0.3314(3) 0.0932(12) Uani 1 1 d .
N15 N 0.4420(3) 0.2597(3) 0.35363(19) 0.0731(9) Uani 1 1 d .
N16 N 0.1250(4) 0.1530(4) 0.4526(2) 0.0957(12) Uani 1 1 d U
C65 C 0.3026(4) 0.0194(3) 0.4063(2) 0.0753(12) Uani 1 1 d .
C66 C 0.4149(4) 0.0069(3) 0.3610(2) 0.0726(11) Uani 1 1 d .
C67 C 0.4578(4) 0.0839(3) 0.3440(2) 0.0719(11) Uani 1 1 d .
H67 H 0.5307 0.0710 0.3180 0.086 Uiso 1 1 calc R
C68 C 0.3935(3) 0.1810(3) 0.3653(2) 0.0634(10) Uani 1 1 d .
C69 C 0.2832(3) 0.2021(3) 0.3995(2) 0.0682(10) Uani 1 1 d .
H69 H 0.2397 0.2680 0.4100 0.082 Uiso 1 1 calc R
C70 C 0.2395(3) 0.1257(3) 0.4173(2) 0.0694(11) Uani 1 1 d .

loop_
_atom_site_aniso_label
_atom_site_aniso_U_11
_atom_site_aniso_U_22
_atom_site_aniso_U_33
_atom_site_aniso_U_23
_atom_site_aniso_U_13
_atom_site_aniso_U_12
C59 0.055(2) 0.073(3) 0.055(2) -0.0028(18) -0.0244(18) -0.0092(19)
Zn1 0.0437(2) 0.0487(2) 0.0503(2) 0.00927(17) -0.02186(18) -0.01232(17)
N1 0.0469(16) 0.0511(16) 0.0493(15) 0.0088(13) -0.0215(13) -0.0153(13)
N2 0.067(2) 0.0549(18) 0.0529(18) 0.0058(14) -0.0138(15) -0.0125(16)
N3 0.0572(18) 0.0512(17) 0.0478(16) 0.0074(13) -0.0195(14) -0.0171(14)
N4 0.0559(18) 0.0459(16) 0.0637(18) 0.0095(14) -0.0307(15) -0.0084(14)
N5 0.0428(16) 0.0523(16) 0.0560(17) 0.0094(13) -0.0242(13) -0.0121(13)
N6 0.0377(14) 0.0480(15) 0.0471(15) 0.0056(12) -0.0140(12) -0.0131(12)
N7 0.0389(14) 0.0443(15) 0.0457(14) 0.0087(12) -0.0189(12) -0.0106(12)
N8 0.0356(14) 0.0500(16) 0.0504(15) 0.0105(12) -0.0179(12) -0.0141(12)
N9 0.0407(15) 0.0530(16) 0.0531(16) 0.0105(13) -0.0215(13) -0.0126(13)
N10 0.0454(15) 0.0560(16) 0.0535(15) 0.0136(12) -0.0211(12) -0.0203(13)
C1 0.137(6) 0.089(4) 0.065(3) -0.003(3) -0.025(4) 0.038(4)
C2 0.086(3) 0.077(3) 0.098(4) -0.019(3) -0.043(3) 0.023(3)
C3 0.056(2) 0.051(2) 0.090(3) 0.000(2) -0.026(2) -0.0022(18)
C4 0.060(2) 0.0386(18) 0.0491(19) 0.0015(15) -0.0083(16) -0.0092(16)
C5 0.101(4) 0.053(3) 0.078(3) -0.003(2) 0.011(3) -0.025(3)
C6 0.164(6) 0.037(2) 0.075(3) 0.012(2) 0.010(4) 0.009(3)
C7 0.049(2) 0.060(2) 0.0502(19) 0.0034(16) -0.0149(16) -0.0143(17)
C8 0.0364(17) 0.0494(19) 0.058(2) 0.0129(15) -0.0193(15) -0.0134(15)
C9 0.0375(16) 0.0484(18) 0.0425(17) 0.0130(14) -0.0162(14) -0.0153(14)
C10 0.0429(19) 0.068(2) 0.063(2) 0.0081(18) -0.0266(17) -0.0188(17)
C11 0.047(2) 0.092(3) 0.092(3) 0.011(2) -0.028(2) -0.028(2)
C12 0.069(4) 0.188(7) 0.118(5) 0.024(4) -0.027(3) -0.042(4)
C13 0.0373(17) 0.0493(19) 0.0424(17) 0.0098(14) -0.0117(14) -0.0151(15)
C14 0.057(2) 0.060(2) 0.052(2) 0.0092(16) -0.0203(17) -0.0276(18)
C15 0.061(2) 0.051(2) 0.056(2) 0.0015(16) -0.0111(18) -0.0179(18)
C16 0.050(2) 0.049(2) 0.060(2) 0.0068(17) -0.0136(17) -0.0061(16)
C17 0.0441(19) 0.053(2) 0.055(2) 0.0105(16) -0.0214(16) -0.0078(16)
C18 0.0407(17) 0.0475(18) 0.0399(16) 0.0112(14) -0.0145(14) -0.0129(15)
C19 0.0416(18) 0.0478(18) 0.0496(18) 0.0076(15) -0.0205(15) -0.0115(15)
C20 0.0370(17) 0.0494(19) 0.0439(17) 0.0048(14) -0.0118(14) -0.0120(15)
C21 0.0558(19) 0.074(2) 0.082(2) 0.0367(17) -0.0297(17) -0.0264(17)
C22 0.074(3) 0.051(2) 0.179(4) 0.042(2) -0.044(3) -0.012(2)
C23 0.243(11) 0.180(8) 0.197(9) 0.041(7) -0.093(8) -0.133(8)
C24 0.0454(19) 0.065(2) 0.053(2) 0.0069(17) -0.0180(16) -0.0211(17)
C25 0.061(2) 0.084(3) 0.072(3) 0.013(2) -0.024(2) -0.040(2)
C26 0.065(3) 0.106(4) 0.101(3) 0.017(3) -0.039(3) -0.047(3)
C27 0.063(3) 0.104(4) 0.101(3) 0.015(3) -0.048(3) -0.030(3)
C28 0.059(2) 0.083(3) 0.081(3) 0.020(2) -0.041(2) -0.025(2)
C29 0.0427(18) 0.061(2) 0.054(2) 0.0073(17) -0.0195(16) -0.0168(16)
C30 0.204(8) 0.142(6) 0.102(5) 0.055(5) -0.076(5) -0.123(7)
C31 0.140(5) 0.164(6) 0.074(3) 0.028(4) -0.030(3) -0.108(5)
C32 0.084(3) 0.101(3) 0.072(3) 0.018(2) -0.024(2) -0.050(3)
C33 0.071(3) 0.071(3) 0.063(2) 0.0146(19) -0.034(2) -0.038(2)
C34 0.106(4) 0.078(3) 0.125(4) 0.015(3) -0.047(3) -0.041(3)
C36 0.058(2) 0.070(2) 0.0488(19) 0.0110(17) -0.0210(17) -0.0277(19)
C37 0.048(2) 0.060(2) 0.053(2) 0.0115(17) -0.0155(16) -0.0146(17)
C38 0.054(2) 0.049(2) 0.050(2) 0.0108(16) -0.0221(17) -0.0109(17)
C39 0.073(3) 0.070(3) 0.062(2) 0.006(2) -0.006(2) -0.010(2)
C40 0.100(4) 0.092(4) 0.097(4) 0.017(3) -0.017(3) -0.015(3)
C41 0.112(5) 0.110(5) 0.128(5) 0.021(4) -0.040(4) -0.018(4)
C42 0.073(3) 0.052(2) 0.057(2) 0.0032(18) -0.023(2) -0.0078(19)
C43 0.104(4) 0.066(3) 0.075(3) -0.007(2) -0.021(3) -0.016(3)
C44 0.129(5) 0.072(3) 0.089(4) -0.021(3) -0.028(3) -0.027(3)
C45 0.114(4) 0.069(3) 0.104(4) 0.001(3) -0.041(3) -0.040(3)
C46 0.085(3) 0.066(3) 0.070(3) 0.006(2) -0.027(2) -0.032(2)
C47 0.068(2) 0.049(2) 0.057(2) 0.0075(17) -0.0293(19) -0.0133(18)
C48 0.056(2) 0.052(2) 0.054(2) 0.0152(16) -0.0261(17) -0.0166(17)
C49 0.053(2) 0.0434(18) 0.0541(19) 0.0071(15) -0.0291(17) -0.0137(16)
C50 0.077(3) 0.057(2) 0.097(3) 0.026(2) -0.051(2) -0.011(2)
C51 0.105(4) 0.055(3) 0.196(7) 0.018(4) -0.082(5) -0.021(3)
C52 0.159(7) 0.147(7) 0.298(13) -0.122(8) -0.105(8) 0.009(5)
C53 0.055(2) 0.052(2) 0.071(2) -0.0026(18) -0.036(2) -0.0050(17)
C54 0.056(2) 0.067(3) 0.091(3) -0.008(2) -0.033(2) 0.004(2)
C55 0.045(2) 0.093(3) 0.095(3) -0.017(3) -0.022(2) 0.001(2)
C56 0.051(2) 0.098(3) 0.082(3) -0.004(3) -0.014(2) -0.019(2)
C57 0.054(2) 0.073(3) 0.072(3) 0.010(2) -0.023(2) -0.015(2)
C58 0.0441(19) 0.055(2) 0.060(2) 0.0036(17) -0.0237(17) -0.0112(16)
C35 0.184(7) 0.085(4) 0.163(7) 0.044(4) -0.085(6) -0.067(5)
O1 0.0552(17) 0.102(2) 0.106(2) -0.0056(18) -0.0423(16) -0.0051(16)
O2 0.094(2) 0.075(2) 0.132(3) -0.0085(19) -0.066(2) 0.0174(19)
O3 0.131(3) 0.069(2) 0.107(3) 0.0251(18) -0.052(2) -0.026(2)
O4 0.064(2) 0.131(3) 0.124(3) 0.008(2) -0.037(2) -0.032(2)
O5 0.095(2) 0.093(3) 0.159(3) -0.001(2) -0.087(3) 0.010(2)
O6 0.125(3) 0.081(3) 0.198(5) -0.009(3) -0.020(3) -0.042(3)
O7 0.090(3) 0.131(3) 0.119(3) -0.019(2) -0.001(2) -0.059(2)
N11 0.097(3) 0.059(2) 0.082(3) 0.0064(19) -0.052(2) -0.009(2)
N12 0.064(2) 0.089(3) 0.090(3) -0.005(2) -0.046(2) -0.004(2)
N13 0.086(3) 0.086(3) 0.080(3) -0.006(2) -0.017(2) -0.036(2)
C64 0.061(2) 0.053(2) 0.057(2) 0.0040(16) -0.0310(18) -0.0046(18)
C63 0.061(2) 0.063(2) 0.053(2) 0.0063(17) -0.0284(18) -0.0185(19)
C62 0.052(2) 0.071(3) 0.058(2) 0.0036(18) -0.0313(18) -0.0084(19)
C61 0.071(3) 0.055(2) 0.064(2) 0.0054(18) -0.035(2) -0.008(2)
C60 0.069(3) 0.060(2) 0.060(2) 0.0017(18) -0.0246(19) -0.025(2)
O8 0.134(3) 0.105(2) 0.118(3) 0.056(2) -0.067(2) -0.082(2)
O9 0.170(4) 0.081(3) 0.186(5) 0.039(3) -0.025(3) -0.047(3)
O10 0.121(3) 0.101(3) 0.124(3) -0.003(2) -0.021(3) -0.028(3)
O11 0.070(2) 0.089(2) 0.114(3) 0.0193(18) -0.0178(18) -0.0374(18)
O12 0.086(2) 0.063(2) 0.138(3) 0.0104(19) -0.019(2) -0.0266(18)
O13 0.087(3) 0.142(4) 0.239(5) 0.011(4) -0.024(3) -0.032(3)
O14 0.102(3) 0.171(4) 0.136(3) -0.013(3) -0.014(2) -0.083(3)
N14 0.112(4) 0.082(3) 0.100(3) 0.015(3) -0.040(3) -0.048(3)
N15 0.074(3) 0.069(2) 0.074(2) 0.0103(18) -0.0153(19) -0.032(2)
N16 0.084(3) 0.118(3) 0.099(3) 0.019(2) -0.033(2) -0.052(2)
C65 0.104(3) 0.085(3) 0.070(3) 0.028(2) -0.050(3) -0.054(3)
C66 0.086(3) 0.062(3) 0.082(3) 0.013(2) -0.039(2) -0.028(2)
C67 0.078(3) 0.078(3) 0.067(3) 0.014(2) -0.027(2) -0.035(2)
C68 0.070(3) 0.066(3) 0.058(2) 0.0142(19) -0.018(2) -0.032(2)
C69 0.078(3) 0.069(3) 0.065(2) 0.015(2) -0.028(2) -0.029(2)
C70 0.072(3) 0.094(3) 0.059(2) 0.021(2) -0.029(2) -0.043(2)

loop_
_atom_type_symbol
_atom_type_description
_atom_type_scat_dispersion_real
_atom_type_scat_dispersion_imag
_atom_type_scat_source
C C 0.0033 0.0016 'International Tables Vol C Tables 4.2.6.8 and 6.1.1.4'
N N 0.0061 0.0033 'International Tables Vol C Tables 4.2.6.8 and 6.1.1.4'
O O 0.0106 0.0060 'International Tables Vol C Tables 4.2.6.8 and 6.1.1.4'
Zn Zn 0.2839 1.4301 'International Tables Vol C Tables 4.2.6.8 and 6.1.1.4'
H H 0.0000 0.0000 'International Tables Vol C Tables 4.2.6.8 and 6.1.1.4'

loop_
_geom_angle_atom_site_label_1
_geom_angle_atom_site_label_2
_geom_angle_atom_site_label_3
_geom_angle
O1 C59 C64 124.7(4)
O1 C59 C60 123.7(4)
C64 C59 C60 111.4(3)
N5 Zn1 N9 107.17(10)
N5 Zn1 N7 96.47(10)
N9 Zn1 N7 107.54(10)
N5 Zn1 N3 101.66(10)
N9 Zn1 N3 99.53(10)
N7 Zn1 N3 141.13(10)
N5 Zn1 N6 168.80(9)
N9 Zn1 N6 75.39(9)
N7 Zn1 N6 72.47(9)
N3 Zn1 N6 88.47(9)
N5 Zn1 N1 72.74(9)
N9 Zn1 N1 167.98(9)
N7 Zn1 N1 84.28(9)
N3 Zn1 N1 69.05(9)
N6 Zn1 N1 107.11(8)
C37 N1 C48 110.8(3)
C37 N1 C36 113.3(3)
C48 N1 C36 111.7(3)
C37 N1 Zn1 103.85(19)
C48 N1 Zn1 100.38(18)
C36 N1 Zn1 115.83(19)
C38 N2 C42 107.1(3)
C38 N2 C39 127.5(3)
C42 N2 C39 125.3(3)
C38 N3 C47 105.1(3)
C38 N3 Zn1 121.3(2)
C47 N3 Zn1 133.0(2)
C49 N4 C53 107.1(3)
C49 N4 C50 127.7(3)
C53 N4 C50 125.2(3)
C49 N5 C58 106.1(3)
C49 N5 Zn1 120.8(2)
C58 N5 Zn1 133.0(2)
C8 N6 C19 110.8(2)
C8 N6 C7 111.9(2)
C19 N6 C7 111.6(2)
C8 N6 Zn1 105.79(18)
C19 N6 Zn1 101.90(17)
C7 N6 Zn1 114.31(19)
C9 N7 C18 105.4(2)
C9 N7 Zn1 118.0(2)
C18 N7 Zn1 135.03(19)
C9 N8 C13 107.3(2)
C9 N8 C10 127.6(3)
C13 N8 C10 125.0(3)
C20 N9 C29 104.6(3)
C20 N9 Zn1 117.1(2)
C29 N9 Zn1 138.1(2)
C20 N10 C24 106.7(3)
C20 N10 C21 128.8(3)
C24 N10 C21 124.4(3)
C2 C1 C6 122.0(6)
C2 C1 H1 119.0
C6 C1 H1 119.0
C1 C2 C3 120.0(6)
C1 C2 H2 120.0
C3 C2 H2 120.0
C2 C3 C4 121.9(4)
C2 C3 H3 119.0
C4 C3 H3 119.0
C5 C4 C3 117.0(4)
C5 C4 C7 122.5(4)
C3 C4 C7 120.4(3)
C4 C5 C6 120.5(5)
C4 C5 H5 119.7
C6 C5 H5 119.7
C1 C6 C5 118.5(5)
C1 C6 H6 120.8
C5 C6 H6 120.8
N6 C7 C4 117.9(3)
N6 C7 H7A 107.8
C4 C7 H7A 107.8
N6 C7 H7B 107.8
C4 C7 H7B 107.8
H7A C7 H7B 107.2
N6 C8 C9 108.8(2)
N6 C8 H8A 109.9
C9 C8 H8A 109.9
N6 C8 H8B 109.9
C9 C8 H8B 109.9
H8A C8 H8B 108.3
N7 C9 N8 112.8(3)
N7 C9 C8 123.3(3)
N8 C9 C8 123.8(3)
N8 C10 C11 112.8(3)
N8 C10 H10A 109.0
C11 C10 H10A 109.0
N8 C10 H10B 109.0
C11 C10 H10B 109.0
H10A C10 H10B 107.8
C12 C11 C10 122.7(5)
C12 C11 H11 118.6
C10 C11 H11 118.6
C11 C12 H12A 120.0
C11 C12 H12B 120.0
H12A C12 H12B 120.0
C14 C13 N8 130.9(3)
C14 C13 C18 123.2(3)
N8 C13 C18 106.0(3)
C15 C14 C13 116.4(3)
C15 C14 H14 121.8
C13 C14 H14 121.8
C14 C15 C16 121.4(3)
C14 C15 H15 119.3
C16 C15 H15 119.3
C17 C16 C15 122.0(3)
C17 C16 H16 119.0
C15 C16 H16 119.0
C16 C17 C18 118.0(3)
C16 C17 H17 121.0
C18 C17 H17 121.0
C17 C18 C13 119.1(3)
C17 C18 N7 132.3(3)
C13 C18 N7 108.6(3)
N6 C19 C20 110.0(2)
N6 C19 H19A 109.7
C20 C19 H19A 109.7
N6 C19 H19B 109.7
C20 C19 H19B 109.7
H19A C19 H19B 108.2
N9 C20 N10 113.4(3)
N9 C20 C19 122.1(3)
N10 C20 C19 124.4(3)
N10 C21 C22 109.1(4)
N10 C21 H21A 109.9
C22 C21 H21A 109.9
N10 C21 H21B 109.9
C22 C21 H21B 109.9
H21A C21 H21B 108.3
C23 C22 C21 124.9(8)
C23 C22 H22 117.5
C21 C22 H22 117.5
C22 C23 H23A 120.0
C22 C23 H23B 120.0
H23A C23 H23B 120.0
C25 C24 C29 123.2(3)
C25 C24 N10 130.9(3)
C29 C24 N10 105.9(3)
C26 C25 C24 116.0(4)
C26 C25 H25 122.0
C24 C25 H25 122.0
C25 C26 C27 121.6(4)
C25 C26 H26 119.2
C27 C26 H26 119.2
C28 C27 C26 122.2(4)
C28 C27 H27 118.9
C26 C27 H27 118.9
C27 C28 C29 117.4(4)
C27 C28 H28 121.3
C29 C28 H28 121.3
C24 C29 C28 119.7(3)
C24 C29 N9 109.4(3)
C28 C29 N9 130.9(3)
C35 C30 C31 121.1(6)
C35 C30 H30 119.5
C31 C30 H30 119.5
C30 C31 C32 120.4(6)
C30 C31 H31 119.8
C32 C31 H31 119.8
C31 C32 C33 120.9(5)
C31 C32 H32 119.6
C33 C32 H32 119.6
C34 C33 C32 117.7(4)
C34 C33 C36 119.7(4)
C32 C33 C36 122.6(4)
C33 C34 C35 120.3(6)
C33 C34 H34 119.8
C35 C34 H34 119.8
N1 C36 C33 117.6(3)
N1 C36 H36A 107.9
C33 C36 H36A 107.9
N1 C36 H36B 107.9
C33 C36 H36B 107.9
H36A C36 H36B 107.2
N1 C37 C38 109.0(3)
N1 C37 H37A 109.9
C38 C37 H37A 109.9
N1 C37 H37B 109.9
C38 C37 H37B 109.9
H37A C37 H37B 108.3
N3 C38 N2 113.0(3)
N3 C38 C37 124.0(3)
N2 C38 C37 123.0(3)
C40 C39 N2 115.5(4)
C40 C39 H39A 108.4
N2 C39 H39A 108.4
C40 C39 H39B 108.4
N2 C39 H39B 108.4
H39A C39 H39B 107.5
C41 C40 C39 130.3(6)
C41 C40 H40 114.9
C39 C40 H40 114.9
C40 C41 H41A 120.0
C40 C41 H41B 120.0
H41A C41 H41B 120.0
C43 C42 N2 131.6(4)
C43 C42 C47 122.5(4)
N2 C42 C47 105.9(3)
C44 C43 C42 117.4(4)
C44 C43 H43 121.3
C42 C43 H43 121.3
C43 C44 C45 121.0(4)
C43 C44 H44 119.5
C45 C44 H44 119.5
C46 C45 C44 122.0(5)
C46 C45 H45 119.0
C44 C45 H45 119.0
C45 C46 C47 117.6(4)
C45 C46 H46 121.2
C47 C46 H46 121.2
C46 C47 C42 119.5(3)
C46 C47 N3 131.7(4)
C42 C47 N3 108.8(3)
N1 C48 C49 111.2(3)
N1 C48 H48A 109.4
C49 C48 H48A 109.4
N1 C48 H48B 109.4
C49 C48 H48B 109.4
H48A C48 H48B 108.0
N5 C49 N4 112.3(3)
N5 C49 C48 123.9(3)
N4 C49 C48 123.8(3)
N4 C50 C51 113.6(4)
N4 C50 H50A 108.8
C51 C50 H50A 108.8
N4 C50 H50B 108.8
C51 C50 H50B 108.8
H50A C50 H50B 107.7
C52 C51 C50 135.6(8)
C52 C51 H51 112.2
C50 C51 H51 112.2
C51 C52 H52A 120.0
C51 C52 H52B 120.0
H52A C52 H52B 120.0
N4 C53 C54 132.0(4)
N4 C53 C58 106.4(3)
C54 C53 C58 121.7(4)
C55 C54 C53 116.6(4)
C55 C54 H54 121.7
C53 C54 H54 121.7
C54 C55 C56 122.4(4)
C54 C55 H55 118.8
C56 C55 H55 118.8
C57 C56 C55 121.2(4)
C57 C56 H56 119.4
C55 C56 H56 119.4
C58 C57 C56 117.4(4)
C58 C57 H57 121.3
C56 C57 H57 121.3
C57 C58 C53 120.6(3)
C57 C58 N5 131.2(3)
C53 C58 N5 108.1(3)
C30 C35 C34 119.5(6)
C30 C35 H35 120.3
C34 C35 H35 120.3
O2 N11 O3 122.4(4)
O2 N11 C64 120.0(4)
O3 N11 C64 117.6(4)
O5 N12 O4 124.2(4)
O5 N12 C62 117.4(4)
O4 N12 C62 118.3(4)
O7 N13 O6 121.9(4)
O7 N13 C60 119.9(4)
O6 N13 C60 118.3(4)
C63 C64 N11 116.6(4)
C63 C64 C59 124.0(3)
N11 C64 C59 119.3(3)
C64 C63 C62 119.6(4)
C64 C63 H63 120.2
C62 C63 H63 120.2
C63 C62 C61 120.9(3)
C63 C62 N12 119.2(4)
C61 C62 N12 119.8(4)
C60 C61 C62 119.8(4)
C60 C61 H61 120.1
C62 C61 H61 120.1
C61 C60 N13 117.2(4)
C61 C60 C59 123.7(4)
N13 C60 C59 119.1(4)
O9 N14 O10 123.0(5)
O9 N14 C66 119.1(5)
O10 N14 C66 117.9(4)
O12 N15 O11 123.4(4)
O12 N15 C68 118.5(4)
O11 N15 C68 118.1(4)
O14 N16 O13 119.1(5)
O14 N16 C70 121.4(5)
O13 N16 C70 119.1(4)
O8 C65 C66 125.2(5)
O8 C65 C70 124.3(4)
C66 C65 C70 110.5(4)
C67 C66 C65 124.0(4)
C67 C66 N14 115.5(4)
C65 C66 N14 120.5(4)
C66 C67 C68 120.1(4)
C66 C67 H67 120.0
C68 C67 H67 120.0
C67 C68 C69 120.7(4)
C67 C68 N15 118.8(4)
C69 C68 N15 120.4(4)
C70 C69 C68 119.5(4)
C70 C69 H69 120.2
C68 C69 H69 120.2
C69 C70 N16 116.6(4)
C69 C70 C65 124.0(4)
N16 C70 C65 119.4(4)

loop_
_geom_bond_atom_site_label_1
_geom_bond_atom_site_label_2
_geom_bond_distance
C59 O1 1.232(4)
C59 C64 1.453(5)
C59 C60 1.461(5)
Zn1 N5 2.067(3)
Zn1 N9 2.093(3)
Zn1 N7 2.130(2)
Zn1 N3 2.149(3)
Zn1 N6 2.486(3)
Zn1 N1 2.658(3)
N1 C37 1.461(4)
N1 C48 1.471(4)
N1 C36 1.485(4)
N2 C38 1.347(4)
N2 C42 1.379(5)
N2 C39 1.473(5)
N3 C38 1.318(4)
N3 C47 1.400(4)
N4 C49 1.350(4)
N4 C53 1.388(5)
N4 C50 1.465(5)
N5 C49 1.327(4)
N5 C58 1.398(4)
N6 C8 1.468(4)
N6 C19 1.473(4)
N6 C7 1.499(4)
N7 C9 1.325(4)
N7 C18 1.407(4)
N8 C9 1.353(4)
N8 C13 1.386(4)
N8 C10 1.472(4)
N9 C20 1.332(4)
N9 C29 1.398(4)
N10 C20 1.343(4)
N10 C24 1.391(4)
N10 C21 1.468(4)
C1 C2 1.320(8)
C1 C6 1.359(9)
C1 H1 0.9300
C2 C3 1.378(6)
C2 H2 0.9300
C3 C4 1.385(5)
C3 H3 0.9300
C4 C5 1.377(5)
C4 C7 1.504(5)
C5 C6 1.423(8)
C5 H5 0.9300
C6 H6 0.9300
C7 H7A 0.9700
C7 H7B 0.9700
C8 C9 1.491(4)
C8 H8A 0.9700
C8 H8B 0.9700
C10 C11 1.479(5)
C10 H10A 0.9700
C10 H10B 0.9700
C11 C12 1.278(6)
C11 H11 0.9300
C12 H12A 0.9300
C12 H12B 0.9300
C13 C14 1.384(4)
C13 C18 1.402(4)
C14 C15 1.383(5)
C14 H14 0.9300
C15 C16 1.389(5)
C15 H15 0.9300
C16 C17 1.376(5)
C16 H16 0.9300
C17 C18 1.393(4)
C17 H17 0.9300
C19 C20 1.493(4)
C19 H19A 0.9700
C19 H19B 0.9700
C21 C22 1.542(7)
C21 H21A 0.9700
C21 H21B 0.9700
C22 C23 1.171(10)
C22 H22 0.9300
C23 H23A 0.9300
C23 H23B 0.9300
C24 C25 1.390(5)
C24 C29 1.391(5)
C25 C26 1.379(6)
C25 H25 0.9300
C26 C27 1.387(6)
C26 H26 0.9300
C27 C28 1.375(5)
C27 H27 0.9300
C28 C29 1.394(5)
C28 H28 0.9300
C30 C35 1.336(9)
C30 C31 1.345(9)
C30 H30 0.9300
C31 C32 1.384(7)
C31 H31 0.9300
C32 C33 1.393(6)
C32 H32 0.9300
C33 C34 1.364(6)
C33 C36 1.506(5)
C34 C35 1.433(8)
C34 H34 0.9300
C36 H36A 0.9700
C36 H36B 0.9700
C37 C38 1.485(5)
C37 H37A 0.9700
C37 H37B 0.9700
C39 C40 1.460(7)
C39 H39A 0.9700
C39 H39B 0.9700
C40 C41 1.196(7)
C40 H40 0.9300
C41 H41A 0.9300
C41 H41B 0.9300
C42 C43 1.378(5)
C42 C47 1.393(5)
C43 C44 1.365(7)
C43 H43 0.9300
C44 C45 1.382(7)
C44 H44 0.9300
C45 C46 1.380(6)
C45 H45 0.9300
C46 C47 1.386(5)
C46 H46 0.9300
C48 C49 1.487(5)
C48 H48A 0.9700
C48 H48B 0.9700
C50 C51 1.479(7)
C50 H50A 0.9700
C50 H50B 0.9700
C51 C52 1.123(10)
C51 H51 0.9300
C52 H52A 0.9300
C52 H52B 0.9300
C53 C54 1.394(5)
C53 C58 1.396(5)
C54 C55 1.360(6)
C54 H54 0.9300
C55 C56 1.385(6)
C55 H55 0.9300
C56 C57 1.384(5)
C56 H56 0.9300
C57 C58 1.378(5)
C57 H57 0.9300
C35 H35 0.9300
O2 N11 1.220(5)
O3 N11 1.239(5)
O4 N12 1.228(5)
O5 N12 1.228(5)
O6 N13 1.218(5)
O7 N13 1.197(5)
N11 C64 1.446(5)
N12 C62 1.454(5)
N13 C60 1.460(5)
C64 C63 1.362(5)
C63 C62 1.376(5)
C63 H63 0.9300
C62 C61 1.382(5)
C61 C60 1.362(5)
C61 H61 0.9300
O8 C65 1.228(5)
O9 N14 1.179(5)
O10 N14 1.216(5)
O11 N15 1.242(4)
O12 N15 1.227(4)
O13 N16 1.244(6)
O14 N16 1.189(5)
N14 C66 1.475(6)
N15 C68 1.425(5)
N16 C70 1.440(6)
C65 C66 1.466(6)
C65 C70 1.475(6)
C66 C67 1.359(5)
C67 C68 1.373(6)
C67 H67 0.9300
C68 C69 1.392(5)
C69 C70 1.358(5)
C69 H69 0.9300

loop_
_geom_torsion_atom_site_label_1
_geom_torsion_atom_site_label_2
_geom_torsion_atom_site_label_3
_geom_torsion_atom_site_label_4
_geom_torsion
N5 Zn1 N1 C37 140.3(2)
N9 Zn1 N1 C37 48.9(5)
N7 Zn1 N1 C37 -121.09(19)
N3 Zn1 N1 C37 30.09(19)
N6 Zn1 N1 C37 -51.4(2)
N5 Zn1 N1 C48 25.64(19)
N9 Zn1 N1 C48 -65.8(5)
N7 Zn1 N1 C48 124.3(2)
N3 Zn1 N1 C48 -84.6(2)
N6 Zn1 N1 C48 -166.08(18)
N5 Zn1 N1 C36 -94.8(2)
N9 Zn1 N1 C36 173.8(4)
N7 Zn1 N1 C36 3.8(2)
N3 Zn1 N1 C36 155.0(2)
N6 Zn1 N1 C36 73.5(2)
N5 Zn1 N3 C38 -87.1(3)
N9 Zn1 N3 C38 163.0(2)
N7 Zn1 N3 C38 29.0(3)
N6 Zn1 N3 C38 88.1(3)
N1 Zn1 N3 C38 -20.9(2)
N5 Zn1 N3 C47 104.0(3)
N9 Zn1 N3 C47 -5.9(3)
N7 Zn1 N3 C47 -140.0(3)
N6 Zn1 N3 C47 -80.8(3)
N1 Zn1 N3 C47 170.2(3)
N9 Zn1 N5 C49 153.6(2)
N7 Zn1 N5 C49 -95.7(2)
N3 Zn1 N5 C49 49.7(3)
N6 Zn1 N5 C49 -104.8(5)
N1 Zn1 N5 C49 -13.8(2)
N9 Zn1 N5 C58 -25.1(3)
N7 Zn1 N5 C58 85.5(3)
N3 Zn1 N5 C58 -129.1(3)
N6 Zn1 N5 C58 76.5(6)
N1 Zn1 N5 C58 167.4(3)
N5 Zn1 N6 C8 38.6(6)
N9 Zn1 N6 C8 143.3(2)
N7 Zn1 N6 C8 29.19(19)
N3 Zn1 N6 C8 -116.4(2)
N1 Zn1 N6 C8 -48.9(2)
N5 Zn1 N6 C19 -77.3(5)
N9 Zn1 N6 C19 27.40(18)
N7 Zn1 N6 C19 -86.74(18)
N3 Zn1 N6 C19 127.66(18)
N1 Zn1 N6 C19 -164.83(17)
N5 Zn1 N6 C7 162.1(5)
N9 Zn1 N6 C7 -93.1(2)
N7 Zn1 N6 C7 152.7(2)
N3 Zn1 N6 C7 7.1(2)
N1 Zn1 N6 C7 74.6(2)
N5 Zn1 N7 C9 161.8(2)
N9 Zn1 N7 C9 -87.8(2)
N3 Zn1 N7 C9 44.2(3)
N6 Zn1 N7 C9 -20.0(2)
N1 Zn1 N7 C9 90.0(2)
N5 Zn1 N7 C18 -1.3(3)
N9 Zn1 N7 C18 109.0(3)
N3 Zn1 N7 C18 -119.0(3)
N6 Zn1 N7 C18 176.8(3)
N1 Zn1 N7 C18 -73.2(3)
N5 Zn1 N9 C20 156.8(2)
N7 Zn1 N9 C20 54.0(2)
N3 Zn1 N9 C20 -97.8(2)
N6 Zn1 N9 C20 -11.9(2)
N1 Zn1 N9 C20 -115.5(4)
N5 Zn1 N9 C29 -30.7(3)
N7 Zn1 N9 C29 -133.5(3)
N3 Zn1 N9 C29 74.8(3)
N6 Zn1 N9 C29 160.7(3)
N1 Zn1 N9 C29 57.0(6)
C6 C1 C2 C3 0.9(8)
C1 C2 C3 C4 -0.5(7)
C2 C3 C4 C5 0.5(6)
C2 C3 C4 C7 177.8(4)
C3 C4 C5 C6 -1.0(6)
C7 C4 C5 C6 -178.2(4)
C2 C1 C6 C5 -1.4(8)
C4 C5 C6 C1 1.4(7)
C8 N6 C7 C4 -59.6(4)
C19 N6 C7 C4 65.2(4)
Zn1 N6 C7 C4 -179.8(2)
C5 C4 C7 N6 -97.4(4)
C3 C4 C7 N6 85.5(4)
C19 N6 C8 C9 76.7(3)
C7 N6 C8 C9 -158.1(3)
Zn1 N6 C8 C9 -33.0(3)
C18 N7 C9 N8 -0.5(3)
Zn1 N7 C9 N8 -168.29(19)
C18 N7 C9 C8 175.4(3)
Zn1 N7 C9 C8 7.7(4)
C13 N8 C9 N7 1.2(3)
C10 N8 C9 N7 -176.2(3)
C13 N8 C9 C8 -174.7(3)
C10 N8 C9 C8 7.8(5)
N6 C8 C9 N7 21.1(4)
N6 C8 C9 N8 -163.4(3)
C9 N8 C10 C11 -90.0(4)
C13 N8 C10 C11 93.0(4)
N8 C10 C11 C12 132.3(5)
C9 N8 C13 C14 177.2(3)
C10 N8 C13 C14 -5.3(5)
C9 N8 C13 C18 -1.4(3)
C10 N8 C13 C18 176.2(3)
N8 C13 C14 C15 -178.4(3)
C18 C13 C14 C15 -0.1(5)
C13 C14 C15 C16 -1.2(5)
C14 C15 C16 C17 0.7(5)
C15 C16 C17 C18 1.1(5)
C16 C17 C18 C13 -2.3(5)
C16 C17 C18 N7 177.0(3)
C14 C13 C18 C17 1.8(5)
N8 C13 C18 C17 -179.5(3)
C14 C13 C18 N7 -177.6(3)
N8 C13 C18 N7 1.1(3)
C9 N7 C18 C17 -179.7(3)
Zn1 N7 C18 C17 -15.1(5)
C9 N7 C18 C13 -0.3(3)
Zn1 N7 C18 C13 164.3(2)
C8 N6 C19 C20 -149.5(3)
C7 N6 C19 C20 85.1(3)
Zn1 N6 C19 C20 -37.3(3)
C29 N9 C20 N10 0.1(4)
Zn1 N9 C20 N10 175.0(2)
C29 N9 C20 C19 177.9(3)
Zn1 N9 C20 C19 -7.2(4)
C24 N10 C20 N9 0.6(4)
C21 N10 C20 N9 -177.5(3)
C24 N10 C20 C19 -177.1(3)
C21 N10 C20 C19 4.8(5)
N6 C19 C20 N9 34.8(4)
N6 C19 C20 N10 -147.6(3)
C20 N10 C21 C22 103.2(4)
C24 N10 C21 C22 -74.6(4)
N10 C21 C22 C23 -145.2(7)
C20 N10 C24 C25 -179.4(4)
C21 N10 C24 C25 -1.2(6)
C20 N10 C24 C29 -1.2(4)
C21 N10 C24 C29 177.1(3)
C29 C24 C25 C26 -1.1(6)
N10 C24 C25 C26 177.0(4)
C24 C25 C26 C27 -0.7(7)
C25 C26 C27 C28 1.5(8)
C26 C27 C28 C29 -0.4(7)
C25 C24 C29 C28 2.1(6)
N10 C24 C29 C28 -176.3(3)
C25 C24 C29 N9 179.7(3)
N10 C24 C29 N9 1.3(4)
C27 C28 C29 C24 -1.3(6)
C27 C28 C29 N9 -178.3(4)
C20 N9 C29 C24 -0.9(4)
Zn1 N9 C29 C24 -174.0(2)
C20 N9 C29 C28 176.4(4)
Zn1 N9 C29 C28 3.2(6)
C35 C30 C31 C32 2.9(10)
C30 C31 C32 C33 0.3(8)
C31 C32 C33 C34 -2.3(6)
C31 C32 C33 C36 176.1(4)
C32 C33 C34 C35 1.2(7)
C36 C33 C34 C35 -177.3(4)
C37 N1 C36 C33 -67.9(4)
C48 N1 C36 C33 58.2(4)
Zn1 N1 C36 C33 172.3(3)
C34 C33 C36 N1 -105.0(4)
C32 C33 C36 N1 76.6(4)
C48 N1 C37 C38 72.8(3)
C36 N1 C37 C38 -160.7(3)
Zn1 N1 C37 C38 -34.2(3)
C47 N3 C38 N2 -0.3(4)
Zn1 N3 C38 N2 -172.0(2)
C47 N3 C38 C37 -179.9(3)
Zn1 N3 C38 C37 8.4(4)
C42 N2 C38 N3 0.7(4)
C39 N2 C38 N3 179.4(3)
C42 N2 C38 C37 -179.7(3)
C39 N2 C38 C37 -1.0(6)
N1 C37 C38 N3 23.4(4)
N1 C37 C38 N2 -156.2(3)
C38 N2 C39 C40 -83.3(5)
C42 N2 C39 C40 95.2(5)
N2 C39 C40 C41 5.7(9)
C38 N2 C42 C43 -179.8(4)
C39 N2 C42 C43 1.4(7)
C38 N2 C42 C47 -0.7(4)
C39 N2 C42 C47 -179.4(3)
N2 C42 C43 C44 177.2(4)
C47 C42 C43 C44 -1.8(7)
C42 C43 C44 C45 1.5(8)
C43 C44 C45 C46 -0.6(8)
C44 C45 C46 C47 0.0(7)
C45 C46 C47 C42 -0.3(6)
C45 C46 C47 N3 -178.4(4)
C43 C42 C47 C46 1.2(6)
N2 C42 C47 C46 -178.0(3)
C43 C42 C47 N3 179.7(4)
N2 C42 C47 N3 0.5(4)
C38 N3 C47 C46 178.1(4)
Zn1 N3 C47 C46 -11.7(6)
C38 N3 C47 C42 -0.1(4)
Zn1 N3 C47 C42 170.1(2)
C37 N1 C48 C49 -141.9(3)
C36 N1 C48 C49 90.7(3)
Zn1 N1 C48 C49 -32.7(3)
C58 N5 C49 N4 0.1(4)
Zn1 N5 C49 N4 -178.93(19)
C58 N5 C49 C48 177.4(3)
Zn1 N5 C49 C48 -1.6(4)
C53 N4 C49 N5 1.0(4)
C50 N4 C49 N5 -178.5(3)
C53 N4 C49 C48 -176.3(3)
C50 N4 C49 C48 4.2(5)
N1 C48 C49 N5 29.3(4)
N1 C48 C49 N4 -153.7(3)
C49 N4 C50 C51 101.2(5)
C53 N4 C50 C51 -78.3(5)
N4 C50 C51 C52 -0.8(12)
C49 N4 C53 C54 178.8(4)
C50 N4 C53 C54 -1.7(6)
C49 N4 C53 C58 -1.7(4)
C50 N4 C53 C58 177.8(3)
N4 C53 C54 C55 178.7(4)
C58 C53 C54 C55 -0.8(6)
C53 C54 C55 C56 -3.0(6)
C54 C55 C56 C57 3.5(7)
C55 C56 C57 C58 0.0(6)
C56 C57 C58 C53 -3.7(5)
C56 C57 C58 N5 179.9(4)
N4 C53 C58 C57 -175.4(3)
C54 C53 C58 C57 4.2(5)
N4 C53 C58 N5 1.8(4)
C54 C53 C58 N5 -178.6(3)
C49 N5 C58 C57 175.6(4)
Zn1 N5 C58 C57 -5.5(6)
C49 N5 C58 C53 -1.2(4)
Zn1 N5 C58 C53 177.7(2)
C31 C30 C35 C34 -4.0(11)
C33 C34 C35 C30 2.0(9)
O2 N11 C64 C63 161.9(4)
O3 N11 C64 C63 -16.6(5)
O2 N11 C64 C59 -22.5(5)
O3 N11 C64 C59 159.1(4)
O1 C59 C64 C63 167.5(4)
C60 C59 C64 C63 -9.1(5)
O1 C59 C64 N11 -7.8(6)
C60 C59 C64 N11 175.6(3)
N11 C64 C63 C62 -178.9(3)
C59 C64 C63 C62 5.7(5)
C64 C63 C62 C61 0.7(5)
C64 C63 C62 N12 -176.7(3)
O5 N12 C62 C63 -174.6(4)
O4 N12 C62 C63 6.1(5)
O5 N12 C62 C61 7.9(5)
O4 N12 C62 C61 -171.3(4)
C63 C62 C61 C60 -2.6(5)
N12 C62 C61 C60 174.9(3)
C62 C61 C60 N13 -178.5(3)
C62 C61 C60 C59 -1.9(6)
O7 N13 C60 C61 -153.8(4)
O6 N13 C60 C61 25.8(6)
O7 N13 C60 C59 29.4(6)
O6 N13 C60 C59 -151.0(5)
O1 C59 C60 C61 -169.5(4)
C64 C59 C60 C61 7.2(5)
O1 C59 C60 N13 7.1(6)
C64 C59 C60 N13 -176.3(3)
O8 C65 C66 C67 -168.4(4)
C70 C65 C66 C67 11.6(6)
O8 C65 C66 N14 10.6(6)
C70 C65 C66 N14 -169.3(4)
O9 N14 C66 C67 155.4(5)
O10 N14 C66 C67 -24.8(6)
O9 N14 C66 C65 -23.8(7)
O10 N14 C66 C65 156.0(4)
C65 C66 C67 C68 -4.5(6)
N14 C66 C67 C68 176.3(4)
C66 C67 C68 C69 -4.7(6)
C66 C67 C68 N15 173.6(4)
O12 N15 C68 C67 172.2(4)
O11 N15 C68 C67 -9.4(5)
O12 N15 C68 C69 -9.4(6)
O11 N15 C68 C69 168.9(4)
C67 C68 C69 C70 5.3(6)
N15 C68 C69 C70 -173.0(4)
C68 C69 C70 N16 179.9(4)
C68 C69 C70 C65 3.3(6)
O14 N16 C70 C69 168.2(5)
O13 N16 C70 C69 -18.8(7)
O14 N16 C70 C65 -15.1(7)
O13 N16 C70 C65 157.9(5)
O8 C65 C70 C69 169.1(4)
C66 C65 C70 C69 -11.0(5)
O8 C65 C70 N16 -7.4(6)
C66 C65 C70 N16 172.5(4)
